data_2006647
loop_
_publ_author_name
'Xianhui Bu'
'Thurman E. Gier'
'William T. A. Harrison'
'Galen D. Stucky'

_publ_section_title
;
 A Cubic Hydrated Sodium Zinc Phosphate with a Tetrahedral-Triangular
 Framework Topology, Na~6~Zn~3~(PO~4~)~4~.3H~2~O
;
_journal_issue 11
_journal_name_full 'Acta Crystallographica Section C'
_journal_page_first 1517
_journal_page_last 1519
_journal_paper_doi 10.1107/S0108270197007889
_journal_volume 53
_journal_year 1997
_chemical_formula_iupac 'Na6 Zn3 (P O4)4 , 3H2 O'
_chemical_formula_structural 'Na6 Zn3 (P O4)4 (H2 O)3'
_chemical_formula_sum 'H6 Na6 O19 P4 Zn3'
_chemical_formula_weight 767.98
_chemical_name_systematic
;
 Hexasodium trizinc phosphate trihydrate
;
_space_group_IT_number 198
_symmetry_cell_setting cubic
_symmetry_space_group_name_Hall 'P 2ac 2ab 3'
_symmetry_space_group_name_H-M 'P 21 3'
_audit_creation_method SHELXL
_cell_angle_alpha 90.00
_cell_angle_beta 90.00
_cell_angle_gamma 90.00
_cell_formula_units_Z 4
_cell_length_a 11.99310(10)
_cell_length_b 11.99310(10)
_cell_length_c 11.99310(10)
_cell_measurement_reflns_used 8192
_cell_measurement_temperature 293(2)
_cell_measurement_theta_max 28.28
_cell_measurement_theta_min 1.70
_cell_volume 1725.02(2)
_computing_cell_refinement 'SAINT (Siemens, 1995a)'
_computing_data_collection 'SMART (Siemens, 1996)'
_computing_data_reduction SAINT
_computing_molecular_graphics SHELXTL
_computing_publication_material SHELXTL
_computing_structure_refinement SHELXTL
_computing_structure_solution 'SHELXTL (Siemens, 1995b)'
_diffrn_ambient_temperature 293(2)
_diffrn_measurement_device 'Siemens SMART CCD'
_diffrn_measurement_method '\w scan'
_diffrn_radiation_monochromator graphite
_diffrn_radiation_source 'normal-focus sealed tube'
_diffrn_radiation_type MoK\a
_diffrn_radiation_wavelength 0.71073
_diffrn_reflns_av_R_equivalents 0.0371
_diffrn_reflns_av_sigmaI/netI 0.0148
_diffrn_reflns_limit_h_max 15
_diffrn_reflns_limit_h_min -15
_diffrn_reflns_limit_k_max 15
_diffrn_reflns_limit_k_min -15
_diffrn_reflns_limit_l_max 15
_diffrn_reflns_limit_l_min -15
_diffrn_reflns_number 17981
_diffrn_reflns_theta_max 28.18
_diffrn_reflns_theta_min 1.70
_exptl_absorpt_coefficient_mu 4.762
_exptl_absorpt_correction_T_max 0.67
_exptl_absorpt_correction_T_min 0.61
_exptl_absorpt_correction_type
;
empirical from diffraction data (Blessing, 1995; Sheldrick, 1996)
;
_exptl_crystal_colour clear
_exptl_crystal_density_diffrn 2.957
_exptl_crystal_description 'translucent cube'
_exptl_crystal_F_000 1496
_exptl_crystal_size_max 0.12
_exptl_crystal_size_mid 0.12
_exptl_crystal_size_min 0.12
_refine_diff_density_max 0.278
_refine_diff_density_min -0.248
_refine_ls_abs_structure_details 'Flack (1983)'
_refine_ls_abs_structure_Flack 0.006(11)
_refine_ls_extinction_coef 0.00029(14)
_refine_ls_extinction_method 'SHELXTL (Siemens, 1995b)'
_refine_ls_goodness_of_fit_all 1.016
_refine_ls_goodness_of_fit_obs 1.017
_refine_ls_hydrogen_treatment refall
_refine_ls_matrix_type full
_refine_ls_number_parameters 107
_refine_ls_number_reflns 1434
_refine_ls_number_restraints 0
_refine_ls_restrained_S_all 1.016
_refine_ls_restrained_S_obs 1.017
_refine_ls_R_factor_all 0.0209
_refine_ls_R_factor_obs .0201
_refine_ls_shift/esd_max -0.008
_refine_ls_shift/esd_mean 0.001
_refine_ls_structure_factor_coef Fsqd
_refine_ls_weighting_details 'w = 1/[\s^2^(Fo^2^)+(0.0180P)^2^+3.0057P] where P=(Fo^2^+2Fc^2^)/3'
_refine_ls_weighting_scheme calc
_refine_ls_wR_factor_all 0.0466
_refine_ls_wR_factor_obs .0463
_reflns_number_observed 1411
_reflns_number_total 1434
_reflns_observed_criterion >2sigma(I)
_cod_data_source_file br1187.cif
_cod_data_source_block final
_cod_depositor_comments
;
The following automatic conversions were performed:
'_geom_bond_publ_flag' value 'Y' changed to 'y' according to
'/home/saulius/struct/CIF-dictionaries/cif_core.dic' dictionary named
'cif_core.dic' version 2.4.1 from 2010-06-29 (32 times).

Automatic conversion script
Id: cif_fix_enum 1527 2010-12-29 10:47:43Z saulius 

The following automatic conversions were performed:

'_geom_bond_publ_flag' value 'Y' changed to 'y' according to
/home/saulius/struct/CIF-dictionaries/cif_core.dic dictionary named
'cif_core.dic' version 2.4.1 from 2010-06-29.

Automatic conversion script
Id: cif_fix_values 1715 2011-07-08 13:25:40Z adriana 

The following automatic conversions were performed:

'_refine_ls_weighting_scheme' value 'calc w =
1/[\s^2^(Fo^2^)+(0.0180P)^2^+3.0057P] where P=(Fo^2^+2Fc^2^)/3' was
changed to 'calc'. New tag '_refine_ls_weighting_details' was
created. The value of the new tag was set to 'w =
1/[\s^2^(Fo^2^)+(0.0180P)^2^+3.0057P] where P=(Fo^2^+2Fc^2^)/3'.

Automatic conversion script
Id: cif_fix_values 3143 2015-03-26 13:38:13Z robertas 
;
_cod_database_code 2006647

loop_
_symmetry_equiv_pos_as_xyz
'x, y, z'
'-x+1/2, -y, z+1/2'
'-x, y+1/2, -z+1/2'
'x+1/2, -y+1/2, -z'
'z, x, y'
'z+1/2, -x+1/2, -y'
'-z+1/2, -x, y+1/2'
'-z, x+1/2, -y+1/2'
'y, z, x'
'-y, z+1/2, -x+1/2'
'y+1/2, -z+1/2, -x'
'-y+1/2, -z, x+1/2'

loop_
_atom_site_aniso_label
_atom_site_aniso_U_11
_atom_site_aniso_U_22
_atom_site_aniso_U_33
_atom_site_aniso_U_12
_atom_site_aniso_U_13
_atom_site_aniso_U_23
Zn1 .00923(15) .0105(2) .0108(2) -.00106(15) .00027(14) -.0005(2)
P1 .0085(3) .0085(3) .0085(3) -.0006(3) .0006(3) -.0006(3)
P2 .0089(3) .0089(3) .0089(3) .0010(3) -.0010(3) -.0010(3)
P3 .0090(3) .0090(3) .0090(3) -.0001(3) -.0001(3) .0001(3)
P4 .0087(3) .0087(3) .0087(3) .0001(3) .0001(3) .0001(3)
O1 .0174(9) .0174(9) .0174(9) .0028(10) -.0028(10) .0028(10)
O2 .0175(9) .0175(9) .0175(9) -.0023(10) .0023(10) .0023(10)
O3 .0201(10) .0201(10) .0201(10) .0055(10) .0055(10) -.0055(10)
O4 .0166(9) .0166(9) .0166(9) -.0037(10) -.0037(10) -.0037(10)
O5 .0137(11) .0111(11) .0131(11) -.0003(9) .0055(9) .0006(9)
O6 .0163(12) .0120(11) .0145(11) .0065(10) .0022(9) .0007(9)
O7 .0150(12) .0130(11) .0212(13) -.0055(10) .0029(10) .0010(10)
O8 .0190(12) .0139(11) .0148(11) -.0027(10) -.0065(9) .0025(9)
Na1 .0252(8) .0309(9) .0124(7) -.0058(6) -.0004(5) -.0020(7)
Na2 .0200(8) .0141(7) .0282(9) .0020(6) .0036(6) .0010(7)
O9 .023(2) .024(2) .0280(12) .001(2) .0032(12) .0001(11)

loop_
_atom_site_label
_atom_site_fract_x
_atom_site_fract_y
_atom_site_fract_z
_atom_site_U_iso_or_equiv
_atom_site_thermal_displace_type
_atom_site_calc_flag
_atom_site_refinement_flags
_atom_site_occupancy
_atom_site_disorder_group
_atom_site_type_symbol
Zn1 .37493(4) .00257(4) .24292(3) .01019(9) Uani d . 1 . Zn
P1 .51982(7) -.01982(7) .01982(7) .0085(3) Uani d S 1 . P
P2 .52961(7) .02961(7) .47039(7) .0089(3) Uani d S 1 . P
P3 .21866(7) -.21866(7) .28134(7) .0090(3) Uani d S 1 . P
P4 .22983(7) .22983(7) .22983(7) .0087(3) Uani d S 1 . P
O1 .4476(2) .0524(2) -.0524(2) .0174(9) Uani d S 1 . O
O2 .4574(2) -.0426(2) .5426(2) .0175(9) Uani d S 1 . O
O3 .2913(2) -.2913(2) .2087(2) .0201(10) Uani d S 1 . O
O4 .3025(2) .3025(2) .3025(2) .0166(9) Uani d S 1 . O
O5 .4544(2) -.0691(2) .1202(2) .0126(5) Uani d . 1 . O
O6 .2974(2) .1334(2) .1758(2) .0142(5) Uani d . 1 . O
O7 .2587(2) -.0959(2) .2888(2) .0164(5) Uani d . 1 . O
O8 .4805(2) .0514(2) .3526(2) .0159(5) Uani d . 1 . O
Na1 .33262(15) .50225(13) .24862(11) .0228(4) Uani d . 1 . Na
Na2 .42141(14) .00771(12) .74104(12) .0207(3) Uani d . 1 . Na
O9 .5010(3) .2468(2) .1283(3) .0249(5) Uani d . 1 . O
H91 .547(4) .186(4) .118(4) .026(12) Uiso d . 1 . H
H92 .436(6) .225(6) .131(6) .08(2) Uiso d . 1 . H

loop_
_atom_type_symbol
_atom_type_description
_atom_type_scat_dispersion_real
_atom_type_scat_dispersion_imag
_atom_type_scat_source
O O 0.0106 0.0060 'International Tables Vol C Tables 4.2.6.8 and 6.1.1.4'
Na Na 0.0362 0.0249 'International Tables Vol C Tables 4.2.6.8 and 6.1.1.4'
P P 0.1023 0.0942 'International Tables Vol C Tables 4.2.6.8 and 6.1.1.4'
Zn Zn 0.2839 1.4301 'International Tables Vol C Tables 4.2.6.8 and 6.1.1.4'
H H 0.0000 0.0000 'International Tables Vol C Tables 4.2.6.8 and 6.1.1.4'

loop_
_geom_angle_atom_site_label_1
_geom_angle_atom_site_label_2
_geom_angle_atom_site_label_3
_geom_angle_site_symmetry_1
_geom_angle_site_symmetry_3
_geom_angle
O7 Zn1 O8 . . 118.27(11)
O7 Zn1 O5 . . 107.55(10)
O8 Zn1 O5 . . 109.21(10)
O7 Zn1 O6 . . 105.25(11)
O8 Zn1 O6 . . 110.16(11)
O5 Zn1 O6 . . 105.64(10)
O7 Zn1 Na2 . 8_645 43.82(8)
O8 Zn1 Na2 . 8_645 75.94(8)
O5 Zn1 Na2 . 8_645 136.74(7)
O6 Zn1 Na2 . 8_645 112.66(8)
O7 Zn1 Na1 . 9 138.90(8)
O8 Zn1 Na1 . 9 40.71(8)
O5 Zn1 Na1 . 9 113.00(8)
O6 Zn1 Na1 . 9 70.31(8)
Na2 Zn1 Na1 8_645 9 98.52(5)
O7 Zn1 Na1 . 10_645 81.01(8)
O8 Zn1 Na1 . 10_645 99.50(8)
O5 Zn1 Na1 . 10_645 38.47(7)
O6 Zn1 Na1 . 10_645 140.91(8)
Na2 Zn1 Na1 8_645 10_645 98.57(5)
Na1 Zn1 Na1 9 10_645 129.09(2)
O7 Zn1 Na1 . 3_645 136.16(8)
O8 Zn1 Na1 . 3_645 47.18(8)
O5 Zn1 Na1 . 3_645 62.20(8)
O6 Zn1 Na1 . 3_645 118.59(8)
Na2 Zn1 Na1 8_645 3_645 112.26(4)
Na1 Zn1 Na1 9 3_645 63.57(5)
Na1 Zn1 Na1 10_645 3_645 65.55(5)
O7 Zn1 Na2 . 6_455 94.20(8)
O8 Zn1 Na2 . 6_455 143.73(8)
O5 Zn1 Na2 . 6_455 72.16(7)
O6 Zn1 Na2 . 6_455 40.56(8)
Na2 Zn1 Na2 8_645 6_455 129.05(2)
Na1 Zn1 Na2 9 6_455 104.07(4)
Na1 Zn1 Na2 10_645 6_455 101.29(5)
Na1 Zn1 Na2 3_645 6_455 118.68(4)
O7 Zn1 Na2 . 2_554 41.43(8)
O8 Zn1 Na2 . 2_554 132.46(9)
O5 Zn1 Na2 . 2_554 117.88(8)
O6 Zn1 Na2 . 2_554 63.82(8)
Na2 Zn1 Na2 8_645 2_554 65.89(5)
Na1 Zn1 Na2 9 2_554 117.92(4)
Na1 Zn1 Na2 10_645 2_554 112.86(4)
Na1 Zn1 Na2 3_645 2_554 177.58(3)
Na2 Zn1 Na2 6_455 2_554 63.17(5)
O1 P1 O5 . . 112.04(10)
O1 P1 O5 . 12_554 112.04(10)
O5 P1 O5 . 12_554 106.79(11)
O1 P1 O5 . 6 112.04(10)
O5 P1 O5 . 6 106.79(11)
O5 P1 O5 12_554 6 106.78(11)
O1 P1 Na1 . 10_645 138.45(3)
O5 P1 Na1 . 10_645 39.18(9)
O5 P1 Na1 12_554 10_645 69.50(10)
O5 P1 Na1 6 10_645 106.44(11)
O1 P1 Na1 . 8_645 138.45(3)
O5 P1 Na1 . 8_645 106.44(11)
O5 P1 Na1 12_554 8_645 39.18(9)
O5 P1 Na1 6 8_645 69.50(10)
Na1 P1 Na1 10_645 8_645 70.12(5)
O1 P1 Na1 . 3_645 138.45(3)
O5 P1 Na1 . 3_645 69.50(10)
O5 P1 Na1 12_554 3_645 106.44(11)
O5 P1 Na1 6 3_645 39.18(9)
Na1 P1 Na1 10_645 3_645 70.12(5)
Na1 P1 Na1 8_645 3_645 70.12(5)
O2 P2 O8 . 8_645 113.80(10)
O2 P2 O8 . . 113.80(10)
O8 P2 O8 8_645 . 104.82(12)
O2 P2 O8 . 11_556 113.80(10)
O8 P2 O8 8_645 11_556 104.82(12)
O8 P2 O8 . 11_556 104.82(12)
O2 P2 Na1 . 3_645 136.97(4)
O8 P2 Na1 8_645 3_645 48.46(10)
O8 P2 Na1 . 3_645 56.80(11)
O8 P2 Na1 11_556 3_645 109.02(12)
O2 P2 Na1 . 6_556 136.97(4)
O8 P2 Na1 8_645 6_556 56.80(11)
O8 P2 Na1 . 6_556 109.02(12)
O8 P2 Na1 11_556 6_556 48.46(10)
Na1 P2 Na1 3_645 6_556 72.45(6)
O2 P2 Na1 . 9 136.97(4)
O8 P2 Na1 8_645 9 109.02(12)
O8 P2 Na1 . 9 48.46(10)
O8 P2 Na1 11_556 9 56.80(11)
Na1 P2 Na1 3_645 9 72.45(6)
Na1 P2 Na1 6_556 9 72.45(6)
O3 P3 O7 . 7 113.74(10)
O3 P3 O7 . 10_545 113.74(10)
O7 P3 O7 7 10_545 104.88(12)
O3 P3 O7 . . 113.74(10)
O7 P3 O7 7 . 104.88(12)
O7 P3 O7 10_545 . 104.88(12)
O3 P3 Na2 . 9_545 134.40(3)
O7 P3 Na2 7 9_545 52.07(10)
O7 P3 Na2 10_545 9_545 52.94(10)
O7 P3 Na2 . 9_545 111.86(12)
O3 P3 Na2 . 8_645 134.40(4)
O7 P3 Na2 7 8_645 52.94(10)
O7 P3 Na2 10_545 8_645 111.86(12)
O7 P3 Na2 . 8_645 52.07(10)
Na2 P3 Na2 9_545 8_645 76.45(5)
O3 P3 Na2 . 2_554 134.40(3)
O7 P3 Na2 7 2_554 111.86(12)
O7 P3 Na2 10_545 2_554 52.07(10)
O7 P3 Na2 . 2_554 52.94(10)
Na2 P3 Na2 9_545 2_554 76.45(5)
Na2 P3 Na2 8_645 2_554 76.45(5)
O4 P4 O6 . 5 111.67(11)
O4 P4 O6 . . 111.67(11)
O6 P4 O6 5 . 107.19(11)
O4 P4 O6 . 9 111.67(11)
O6 P4 O6 5 9 107.19(12)
O6 P4 O6 . 9 107.18(11)
O4 P4 Na2 . 2_554 140.67(3)
O6 P4 Na2 5 2_554 104.21(11)
O6 P4 Na2 . 2_554 70.69(11)
O6 P4 Na2 9 2_554 39.49(10)
O4 P4 Na2 . 6_455 140.67(3)
O6 P4 Na2 5 6_455 70.69(11)
O6 P4 Na2 . 6_455 39.50(10)
O6 P4 Na2 9 6_455 104.21(11)
Na2 P4 Na2 2_554 6_455 66.58(5)
O4 P4 Na2 . 10_545 140.67(3)
O6 P4 Na2 5 10_545 39.49(10)
O6 P4 Na2 . 10_545 104.21(11)
O6 P4 Na2 9 10_545 70.69(11)
Na2 P4 Na2 2_554 10_545 66.58(5)
Na2 P4 Na2 6_455 10_545 66.58(5)
P1 O1 Na2 . 12_564 120.66(9)
P1 O1 Na2 . 6_455 120.66(9)
Na2 O1 Na2 12_564 6_455 96.31(12)
P1 O1 Na2 . 1_554 120.66(9)
Na2 O1 Na2 12_564 1_554 96.31(12)
Na2 O1 Na2 6_455 1_554 96.32(12)
P2 O2 Na2 . . 120.76(9)
P2 O2 Na2 . 8_645 120.76(9)
Na2 O2 Na2 . 8_645 96.18(12)
P2 O2 Na2 . 11_556 120.76(9)
Na2 O2 Na2 . 11_556 96.18(12)
Na2 O2 Na2 8_645 11_556 96.18(12)
P3 O3 Na1 . 1_545 124.04(9)
P3 O3 Na1 . 7_554 124.04(9)
Na1 O3 Na1 1_545 7_554 91.72(12)
P3 O3 Na1 . 10_645 124.04(9)
Na1 O3 Na1 1_545 10_645 91.72(12)
Na1 O3 Na1 7_554 10_645 91.72(12)
P4 O4 Na1 . 5 119.08(9)
P4 O4 Na1 . . 119.08(9)
Na1 O4 Na1 5 . 98.37(12)
P4 O4 Na1 . 9 119.08(9)
Na1 O4 Na1 5 9 98.37(12)
Na1 O4 Na1 . 9 98.37(12)
P1 O5 Zn1 . . 131.54(14)
P1 O5 Na1 . 10_645 115.76(14)
Zn1 O5 Na1 . 10_645 109.92(12)
P4 O6 Zn1 . . 131.35(14)
P4 O6 Na2 . 6_455 116.13(14)
Zn1 O6 Na2 . 6_455 106.66(11)
P3 O7 Zn1 . . 142.8(2)
P3 O7 Na2 . 8_645 97.96(12)
Zn1 O7 Na2 . 8_645 103.53(11)
P3 O7 Na2 . 2_554 97.02(12)
Zn1 O7 Na2 . 2_554 107.86(11)
Na2 O7 Na2 8_645 2_554 101.29(12)
P2 O8 Zn1 . . 145.4(2)
P2 O8 Na1 . 9 102.48(13)
Zn1 O8 Na1 . 9 107.76(11)
P2 O8 Na1 . 3_645 93.42(12)
Zn1 O8 Na1 . 3_645 100.30(11)
Na1 O8 Na1 9 3_645 94.76(11)
O5 Na1 O8 7_565 5 158.90(12)
O5 Na1 O9 7_565 5 104.70(11)
O8 Na1 O9 5 5 95.21(11)
O5 Na1 O4 7_565 . 90.38(11)
O8 Na1 O4 5 . 99.51(11)
O9 Na1 O4 5 . 81.52(10)
O5 Na1 O3 7_565 1_565 90.38(9)
O8 Na1 O3 5 1_565 86.55(11)
O9 Na1 O3 5 1_565 79.13(10)
O4 Na1 O3 . 1_565 160.17(11)
O5 Na1 O8 7_565 3_655 100.25(10)
O8 Na1 O8 5 3_655 58.65(11)
O9 Na1 O8 5 3_655 148.64(11)
O4 Na1 O8 . 3_655 117.27(8)
O3 Na1 O8 1_565 3_655 82.04(10)
O5 Na1 P2 7_565 3_655 129.88(9)
O8 Na1 P2 5 3_655 29.06(6)
O9 Na1 P2 5 3_655 121.51(9)
O4 Na1 P2 . 3_655 113.18(7)
O3 Na1 P2 1_565 3_655 81.01(9)
O8 Na1 P2 3_655 3_655 29.78(5)
O5 Na1 P1 7_565 3_655 25.06(6)
O8 Na1 P1 5 3_655 140.26(10)
O9 Na1 P1 5 3_655 122.86(9)
O4 Na1 P1 . 3_655 77.53(9)
O3 Na1 P1 1_565 3_655 109.70(6)
O8 Na1 P1 3_655 3_655 87.09(7)
P2 Na1 P1 3_655 3_655 115.62(5)
O5 Na1 Zn1 7_565 5 166.05(9)
O8 Na1 Zn1 5 5 31.52(6)
O9 Na1 Zn1 5 5 71.46(8)
O4 Na1 Zn1 . 5 75.85(9)
O3 Na1 Zn1 1_565 5 101.79(6)
O8 Na1 Zn1 3_655 5 88.29(6)
P2 Na1 Zn1 3_655 5 59.86(3)
P1 Na1 Zn1 3_655 5 147.17(6)
O5 Na1 Zn1 7_565 7_565 31.61(6)
O8 Na1 Zn1 5 7_565 158.71(9)
O9 Na1 Zn1 5 7_565 75.61(8)
O4 Na1 Zn1 . 7_565 98.08(7)
O3 Na1 Zn1 1_565 7_565 72.97(8)
O8 Na1 Zn1 3_655 7_565 122.03(7)
P2 Na1 Zn1 3_655 7_565 145.56(6)
P1 Na1 Zn1 3_655 7_565 56.03(2)
Zn1 Na1 Zn1 5 7_565 147.03(6)
O5 Na1 Zn1 7_565 3_655 74.24(7)
O8 Na1 Zn1 5 3_655 85.90(8)
O9 Na1 Zn1 5 3_655 178.82(9)
O4 Na1 Zn1 . 3_655 97.91(7)
O3 Na1 Zn1 1_565 3_655 101.36(7)
O8 Na1 Zn1 3_655 3_655 32.52(5)
P2 Na1 Zn1 3_655 3_655 59.66(3)
P1 Na1 Zn1 3_655 3_655 55.97(3)
Zn1 Na1 Zn1 5 3_655 109.44(4)
Zn1 Na1 Zn1 7_565 3_655 103.47(4)
O5 Na1 Na1 7_565 10_655 86.46(9)
O8 Na1 Na1 5 10_655 76.83(6)
O9 Na1 Na1 5 10_655 122.64(9)
O4 Na1 Na1 . 10_655 155.63(8)
O3 Na1 Na1 1_565 10_655 44.14(6)
O8 Na1 Na1 3_655 10_655 40.26(6)
P2 Na1 Na1 3_655 10_655 53.77(3)
P1 Na1 Na1 3_655 10_655 89.92(7)
Zn1 Na1 Na1 5 10_655 107.01(3)
Zn1 Na1 Na1 7_565 10_655 91.81(4)
Zn1 Na1 Na1 3_655 10_655 57.99(4)
O6 Na2 O7 12 11_556 153.15(11)
O6 Na2 O7 12 2 95.04(10)
O7 Na2 O7 11_556 2 59.96(11)
O6 Na2 O9 12 6_556 102.63(11)
O7 Na2 O9 11_556 6_556 97.27(11)
O7 Na2 O9 2 6_556 151.14(11)
O6 Na2 O2 12 . 95.43(11)
O7 Na2 O2 11_556 . 104.90(11)
O7 Na2 O2 2 . 118.43(9)
O9 Na2 O2 6_556 . 82.70(9)
O6 Na2 O1 12 1_556 87.29(9)
O7 Na2 O1 11_556 1_556 78.47(11)
O7 Na2 O1 2 1_556 78.05(10)
O9 Na2 O1 6_556 1_556 80.18(10)
O2 Na2 O1 . 1_556 162.84(11)
O6 Na2 P3 12 2 124.18(9)
O7 Na2 P3 11_556 2 29.97(6)
O7 Na2 P3 2 2 30.04(6)
O9 Na2 P3 6_556 2 124.77(9)
O2 Na2 P3 . 2 116.35(7)
O1 Na2 P3 1_556 2 75.06(10)
O6 Na2 P4 12 2 24.37(6)
O7 Na2 P4 11_556 2 142.60(8)
O7 Na2 P4 2 2 84.32(7)
O9 Na2 P4 6_556 2 120.13(9)
O2 Na2 P4 . 2 81.43(10)
O1 Na2 P4 1_556 2 106.35(6)
P3 Na2 P4 2 2 113.99(5)
O6 Na2 Zn1 12 11_556 172.43(8)
O7 Na2 Zn1 11_556 11_556 32.65(6)
O7 Na2 Zn1 2 11_556 88.22(7)
O9 Na2 Zn1 6_556 11_556 77.17(8)
O2 Na2 Zn1 . 11_556 77.01(9)
O1 Na2 Zn1 1_556 11_556 100.08(7)
P3 Na2 Zn1 2 11_556 60.18(3)
P4 Na2 Zn1 2 11_556 150.32(5)
O6 Na2 Zn1 12 12 32.78(6)
O7 Na2 Zn1 11_556 12 150.49(8)
O7 Na2 Zn1 2 12 119.00(8)
O9 Na2 Zn1 6_556 12 71.32(8)
O2 Na2 Zn1 . 12 100.58(7)
O1 Na2 Zn1 1_556 12 72.87(9)
P3 Na2 Zn1 2 12 140.41(5)
P4 Na2 Zn1 2 12 55.85(2)
Zn1 Na2 Zn1 11_556 12 148.42(5)
O6 Na2 Zn1 12 2 72.05(7)
O7 Na2 Zn1 11_556 2 87.12(7)
O7 Na2 Zn1 2 2 30.71(6)
O9 Na2 Zn1 6_556 2 174.23(10)
O2 Na2 Zn1 . 2 99.83(7)
O1 Na2 Zn1 1_556 2 97.13(7)
P3 Na2 Zn1 2 2 58.77(3)
P4 Na2 Zn1 2 2 55.58(3)
Zn1 Na2 Zn1 11_556 2 108.40(4)
Zn1 Na2 Zn1 12 2 103.05(4)
O6 Na2 Na2 12 8_645 80.00(6)
O7 Na2 Na2 11_556 8_645 103.56(9)
O7 Na2 Na2 2 8_645 81.20(8)
O9 Na2 Na2 6_556 8_645 123.99(8)
O2 Na2 Na2 . 8_645 41.91(6)
O1 Na2 Na2 1_556 8_645 154.56(6)
P3 Na2 Na2 2 8_645 93.96(7)
P4 Na2 Na2 2 8_645 56.71(2)
Zn1 Na2 Na2 11_556 8_645 93.78(4)
Zn1 Na2 Na2 12 8_645 105.31(3)
Zn1 Na2 Na2 2 8_645 58.04(4)
Na1 O9 Na2 9 12_564 175.6(2)
Na1 O9 H91 9 . 98.(3)
Na2 O9 H91 12_564 . 86.(3)
Na1 O9 H92 9 . 88.(5)
Na2 O9 H92 12_564 . 91.(5)
H91 O9 H92 . . 108.(5)

loop_
_geom_bond_atom_site_label_1
_geom_bond_atom_site_label_2
_geom_bond_site_symmetry_2
_geom_bond_distance
_geom_bond_publ_flag
Zn1 O7 . 1.908(2) y
Zn1 O8 . 1.917(2) y
Zn1 O5 . 1.953(2) y
Zn1 O6 . 1.994(2) y
Zn1 Na2 8_645 3.439(2) ?
Zn1 Na1 9 3.4924(14) ?
Zn1 Na1 10_645 3.5023(14) ?
Zn1 Na1 3_645 3.509(2) ?
Zn1 Na2 6_455 3.528(2) ?
Zn1 Na2 2_554 3.556(2) ?
P1 O1 . 1.500(5) y
P1 O5 . 1.554(2) y
P1 O5 12_554 1.554(2) y
P1 O5 6 1.554(2) y
P1 Na1 10_645 3.304(2) ?
P1 Na1 8_645 3.304(2) ?
P1 Na1 3_645 3.304(2) ?
P2 O2 . 1.500(5) y
P2 O8 8_645 1.553(2) y
P2 O8 . 1.553(2) y
P2 O8 11_556 1.553(2) y
P2 Na1 3_645 3.120(2) ?
P2 Na1 6_556 3.120(2) ?
P2 Na1 9 3.120(2) ?
P3 O3 . 1.510(5) y
P3 O7 7 1.551(2) y
P3 O7 10_545 1.551(2) y
P3 O7 . 1.551(2) y
P3 Na2 9_545 3.075(2) ?
P3 Na2 8_645 3.075(2) ?
P3 Na2 2_554 3.075(2) ?
P4 O4 . 1.509(5) y
P4 O6 5 1.554(2) y
P4 O6 . 1.554(2) y
P4 O6 9 1.554(2) y
P4 Na2 2_554 3.380(2) ?
P4 Na2 6_455 3.380(2) ?
P4 Na2 10_545 3.380(2) ?
O1 Na2 12_564 2.554(3) ?
O1 Na2 6_455 2.554(3) ?
O1 Na2 1_554 2.554(3) ?
O2 Na2 . 2.493(3) y
O2 Na2 8_645 2.493(3) ?
O2 Na2 11_556 2.493(3) ?
O3 Na1 1_545 2.570(3) ?
O3 Na1 7_554 2.570(3) ?
O3 Na1 10_645 2.570(3) ?
O4 Na1 5 2.508(3) y
O4 Na1 . 2.508(3) ?
O4 Na1 9 2.508(3) ?
O5 Na1 10_645 2.317(3) ?
O6 Na2 6_455 2.394(3) ?
O7 Na2 8_645 2.449(3) ?
O7 Na2 2_554 2.472(3) ?
O8 Na1 9 2.392(3) ?
O8 Na1 3_645 2.616(3) ?
Na1 O5 7_565 2.317(3) y
Na1 O8 5 2.392(3) y
Na1 O9 5 2.450(4) y
Na1 O3 1_565 2.570(3) y
Na1 O8 3_655 2.616(3) y
Na1 P2 3_655 3.120(2) ?
Na1 P1 3_655 3.304(2) ?
Na1 Zn1 5 3.4923(14) ?
Na1 Zn1 7_565 3.5024(14) ?
Na1 Zn1 3_655 3.509(2) ?
Na1 Na1 10_655 3.688(3) ?
Na2 O6 12 2.394(3) y
Na2 O7 11_556 2.449(3) y
Na2 O7 2 2.472(3) y
Na2 O9 6_556 2.488(4) y
Na2 O1 1_556 2.554(3) y
Na2 P3 2 3.075(2) ?
Na2 P4 2 3.380(2) ?
Na2 Zn1 11_556 3.439(2) ?
Na2 Zn1 12 3.528(2) ?
Na2 Zn1 2 3.556(2) ?
Na2 Na2 8_645 3.710(2) ?
O9 Na1 9 2.450(4) ?
O9 Na2 12_564 2.488(4) ?
O9 H91 . .92(5) ?
O9 H92 . .83(7) ?
